data_4076693
loop_
_publ_author_name
'Enders, Markus'
'Kohl, Gerald'
'Pritzkow, Hans'

_publ_section_title
;
 Novel Heterobimetallic Compounds with Metal&#x2212;Metal Bonds:&#x00A0;
 The Use of Quinolyl-Substituted Metallocenes as Tridentate
 Ligands&#x2020;
;
_journal_issue 6
_journal_name_full Organometallics
_journal_page_first 1111
_journal_paper_doi 10.1021/om010937o
_journal_volume 21
_journal_year 2002
_chemical_formula_moiety 'C28 H20 Cl Fe N2 Zn, 0.5(Cl3  Zn), C H2 Cl2'
_chemical_formula_sum 'C29 H22 Cl6 Fe N2 Zn2'
_chemical_formula_weight 797.78
_chemical_name_systematic
;
 ?
;
_space_group_IT_number 2
_symmetry_cell_setting triclinic
_symmetry_space_group_name_Hall '-P 1'
_symmetry_space_group_name_H-M 'P -1'
_atom_sites_solution_hydrogens difmap
_atom_sites_solution_primary direct
_atom_sites_solution_secondary difmap
_audit_creation_method SHELXL-97
_cell_angle_alpha 111.4690(10)
_cell_angle_beta 105.8010(10)
_cell_angle_gamma 92.6180(10)
_cell_formula_units_Z 2
_cell_length_a 11.04860(10)
_cell_length_b 11.09080(10)
_cell_length_c 13.9456(2)
_cell_measurement_temperature 173(2)
_cell_volume 1509.91(3)
_computing_cell_refinement 'Bruker SAINT'
_computing_data_collection 'Bruker SMART'
_computing_data_reduction 'Bruker SAINT'
_computing_molecular_graphics 'Bruker SHELXTL'
_computing_publication_material 'SHELXL-97 (Sheldrick, 1997)'
_computing_structure_refinement 'SHELXL-97 (Sheldrick, 1997)'
_computing_structure_solution 'SHELXS-97 (Sheldrick, 1990)'
_diffrn_ambient_temperature 173(2)
_diffrn_measured_fraction_theta_full 0.973
_diffrn_measured_fraction_theta_max 0.973
_diffrn_measurement_device_type 'CCD area detector'
_diffrn_measurement_method omega-scans
_diffrn_radiation_monochromator graphite
_diffrn_radiation_source 'fine-focus sealed tube'
_diffrn_radiation_type MoK\a
_diffrn_radiation_wavelength 0.71073
_diffrn_reflns_av_R_equivalents 0.023
_diffrn_reflns_av_sigmaI/netI 0.0154
_diffrn_reflns_limit_h_max 13
_diffrn_reflns_limit_h_min -14
_diffrn_reflns_limit_k_max 13
_diffrn_reflns_limit_k_min -14
_diffrn_reflns_limit_l_max 18
_diffrn_reflns_limit_l_min 0
_diffrn_reflns_number 19813
_diffrn_reflns_theta_full 28.29
_diffrn_reflns_theta_max 28.29
_diffrn_reflns_theta_min 1.65
_exptl_absorpt_coefficient_mu 2.605
_exptl_absorpt_correction_T_max 1.0000
_exptl_absorpt_correction_T_min 0.7938
_exptl_absorpt_correction_type multi-scan
_exptl_absorpt_process_details SADABS
_exptl_crystal_colour brown
_exptl_crystal_density_diffrn 1.755
_exptl_crystal_density_method 'not measured'
_exptl_crystal_description irregular
_exptl_crystal_F_000 796
_exptl_crystal_size_max 0.44
_exptl_crystal_size_mid 0.42
_exptl_crystal_size_min 0.38
_refine_diff_density_max 0.500
_refine_diff_density_min -0.457
_refine_diff_density_rms 0.065
_refine_ls_extinction_method none
_refine_ls_goodness_of_fit_ref 1.044
_refine_ls_hydrogen_treatment refall
_refine_ls_matrix_type full
_refine_ls_number_parameters 449
_refine_ls_number_reflns 7306
_refine_ls_number_restraints 0
_refine_ls_restrained_S_all 1.044
_refine_ls_R_factor_all 0.0272
_refine_ls_R_factor_gt 0.0250
_refine_ls_shift/su_max 0.002
_refine_ls_shift/su_mean 0.000
_refine_ls_structure_factor_coef Fsqd
_refine_ls_weighting_details 'calc w=1/[\s^2^(Fo^2^)+(0.0391P)^2^+0.6823P] where P=(Fo^2^+2Fc^2^)/3'
_refine_ls_weighting_scheme calc
_refine_ls_wR_factor_gt 0.0663
_refine_ls_wR_factor_ref 0.0674
_reflns_number_gt 6749
_reflns_number_total 7306
_reflns_threshold_expression >2sigma(I)
_cod_data_source_file om010937o.cif
_cod_data_source_block gko19
_cod_depositor_comments
;
The following automatic conversions were performed:

'_symmetry_cell_setting' value 'Triclinic' changed to 'triclinic'
according to /home/saulius/struct/CIF-dictionaries/cif_core.dic
dictionary named 'cif_core.dic' version 2.4.1 from 2010-06-29.

Automatic conversion script
Id: cif_fix_values 1715 2011-07-08 13:25:40Z adriana 
;
_cod_original_sg_symbol_H-M P-1
_cod_database_code 4076693

loop_
_symmetry_equiv_pos_as_xyz
'x, y, z'
'-x, -y, -z'

loop_
_atom_site_label
_atom_site_type_symbol
_atom_site_fract_x
_atom_site_fract_y
_atom_site_fract_z
_atom_site_U_iso_or_equiv
_atom_site_adp_type
_atom_site_occupancy
_atom_site_symmetry_multiplicity
_atom_site_calc_flag
Zn1 Zn 0.281621(17) 0.486985(18) 0.647431(15) 0.02002(5) Uani 1 1 d
Zn2 Zn 1.034068(19) 0.65680(2) 1.066323(17) 0.02784(6) Uani 1 1 d
Fe1 Fe 0.51080(2) 0.54626(2) 0.775665(17) 0.01819(6) Uani 1 1 d
Cl1 Cl 0.16713(4) 0.63364(4) 0.60957(4) 0.03097(10) Uani 1 1 d
Cl2 Cl 0.91222(5) 0.80352(6) 1.04584(5) 0.04879(14) Uani 1 1 d
Cl3 Cl 1.22302(4) 0.75140(4) 1.18990(4) 0.03660(11) Uani 1 1 d
Cl4 Cl 0.94000(7) 0.48772(5) 1.09663(5) 0.05197(17) Uani 1 1 d
Cl5 Cl 0.19150(6) -0.17793(5) -0.13116(4) 0.04466(13) Uani 1 1 d
Cl6 Cl 0.37201(6) 0.00617(6) 0.06915(5) 0.05974(17) Uani 1 1 d
N1 N 0.27483(13) 0.34249(14) 0.49492(11) 0.0211(3) Uani 1 1 d
N2 N 0.16556(13) 0.35661(15) 0.67311(11) 0.0230(3) Uani 1 1 d
C1 C 0.49612(15) 0.31244(16) 0.54847(13) 0.0202(3) Uani 1 1 d
C2 C 0.36748(15) 0.26474(16) 0.47938(13) 0.0197(3) Uani 1 1 d
C3 C 0.16020(17) 0.30404(18) 0.42114(14) 0.0267(3) Uani 1 1 d
C4 C 0.12552(18) 0.18467(19) 0.32998(15) 0.0302(4) Uani 1 1 d
C5 C 0.21204(18) 0.10074(18) 0.31811(15) 0.0282(4) Uani 1 1 d
C6 C 0.33667(16) 0.13893(16) 0.39256(13) 0.0229(3) Uani 1 1 d
C7 C 0.43176(19) 0.05841(18) 0.37985(15) 0.0281(4) Uani 1 1 d
C8 C 0.55251(19) 0.10281(19) 0.44990(15) 0.0306(4) Uani 1 1 d
C9 C 0.58461(17) 0.22918(18) 0.53268(14) 0.0261(3) Uani 1 1 d
C10 C 0.54024(15) 0.44918(16) 0.62728(12) 0.0203(3) Uani 1 1 d
C11 C 0.48172(16) 0.56360(16) 0.62810(13) 0.0216(3) Uani 1 1 d
C12 C 0.56310(18) 0.67658(18) 0.71421(14) 0.0271(4) Uani 1 1 d
C13 C 0.67225(18) 0.63496(19) 0.76572(14) 0.0279(4) Uani 1 1 d
C14 C 0.65843(16) 0.49626(18) 0.71355(13) 0.0241(3) Uani 1 1 d
C15 C 0.34613(16) 0.29410(16) 0.77813(13) 0.0208(3) Uani 1 1 d
C16 C 0.21698(16) 0.26533(17) 0.71016(13) 0.0225(3) Uani 1 1 d
C17 C 0.04227(17) 0.3345(2) 0.61915(15) 0.0303(4) Uani 1 1 d
C18 C -0.03900(19) 0.2193(2) 0.59423(18) 0.0385(5) Uani 1 1 d
C19 C 0.01111(19) 0.1228(2) 0.62251(17) 0.0373(4) Uani 1 1 d
C20 C 0.14197(18) 0.14186(19) 0.68056(15) 0.0296(4) Uani 1 1 d
C21 C 0.2000(2) 0.0444(2) 0.71008(17) 0.0351(4) Uani 1 1 d
C22 C 0.3261(2) 0.06909(19) 0.76745(16) 0.0328(4) Uani 1 1 d
C23 C 0.39818(18) 0.19366(17) 0.80280(14) 0.0260(3) Uani 1 1 d
C24 C 0.47421(17) 0.65561(18) 0.91731(13) 0.0246(3) Uani 1 1 d
C25 C 0.37075(16) 0.55157(16) 0.85132(12) 0.0211(3) Uani 1 1 d
C26 C 0.41960(15) 0.42841(16) 0.83105(12) 0.0194(3) Uani 1 1 d
C27 C 0.55365(16) 0.46161(17) 0.88664(13) 0.0224(3) Uani 1 1 d
C28 C 0.58640(17) 0.60030(18) 0.93988(13) 0.0248(3) Uani 1 1 d
C29 C 0.2126(2) -0.0718(2) 0.00394(19) 0.0411(5) Uani 1 1 d
H3 H 0.103(2) 0.361(2) 0.4327(17) 0.026(5) Uiso 1 1 d
H4 H 0.047(3) 0.168(3) 0.282(2) 0.046(7) Uiso 1 1 d
H5 H 0.195(2) 0.019(2) 0.263(2) 0.037(6) Uiso 1 1 d
H7 H 0.415(2) -0.019(2) 0.3281(19) 0.032(6) Uiso 1 1 d
H8 H 0.614(2) 0.050(2) 0.4457(19) 0.040(6) Uiso 1 1 d
H9 H 0.667(2) 0.262(2) 0.5759(17) 0.026(5) Uiso 1 1 d
H11 H 0.415(2) 0.568(2) 0.5758(18) 0.025(5) Uiso 1 1 d
H12 H 0.546(2) 0.759(2) 0.7311(17) 0.027(5) Uiso 1 1 d
H13 H 0.741(2) 0.687(2) 0.8235(18) 0.027(5) Uiso 1 1 d
H14 H 0.7137(19) 0.4458(19) 0.7372(16) 0.020(5) Uiso 1 1 d
H17 H 0.011(2) 0.400(2) 0.5967(18) 0.033(6) Uiso 1 1 d
H18 H -0.128(3) 0.207(3) 0.556(2) 0.053(7) Uiso 1 1 d
H19 H -0.041(2) 0.042(3) 0.604(2) 0.043(7) Uiso 1 1 d
H21 H 0.150(3) -0.035(3) 0.687(2) 0.051(7) Uiso 1 1 d
H22 H 0.367(2) 0.007(2) 0.7855(19) 0.036(6) Uiso 1 1 d
H23 H 0.483(2) 0.209(2) 0.8455(18) 0.027(5) Uiso 1 1 d
H24 H 0.472(2) 0.742(2) 0.9398(18) 0.033(6) Uiso 1 1 d
H25 H 0.287(2) 0.562(2) 0.8374(18) 0.034(6) Uiso 1 1 d
H27 H 0.6116(19) 0.400(2) 0.8843(16) 0.022(5) Uiso 1 1 d
H28 H 0.664(2) 0.645(2) 0.9760(17) 0.023(5) Uiso 1 1 d
H29A H 0.161(3) -0.009(3) 0.003(2) 0.057(8) Uiso 1 1 d
H29B H 0.199(3) -0.127(3) 0.037(2) 0.063(9) Uiso 1 1 d

loop_
_atom_site_aniso_label
_atom_site_aniso_U_11
_atom_site_aniso_U_22
_atom_site_aniso_U_33
_atom_site_aniso_U_23
_atom_site_aniso_U_13
_atom_site_aniso_U_12
Zn1 0.02077(9) 0.02406(10) 0.01789(9) 0.01036(7) 0.00669(7) 0.00671(7)
Zn2 0.02486(11) 0.02219(10) 0.02918(11) 0.00285(8) 0.00818(8) -0.00198(8)
Fe1 0.02076(11) 0.02106(11) 0.01450(10) 0.00834(9) 0.00652(8) 0.00222(8)
Cl1 0.0324(2) 0.0304(2) 0.0292(2) 0.01306(17) 0.00474(17) 0.01373(17)
Cl2 0.0313(2) 0.0513(3) 0.0556(3) 0.0185(3) 0.0033(2) 0.0140(2)
Cl3 0.0282(2) 0.0248(2) 0.0441(3) 0.00917(19) -0.00213(19) 0.00346(17)
Cl4 0.0782(4) 0.0307(2) 0.0459(3) -0.0014(2) 0.0439(3) -0.0136(2)
Cl5 0.0524(3) 0.0313(2) 0.0366(3) 0.0099(2) -0.0026(2) 0.0087(2)
Cl6 0.0504(3) 0.0474(3) 0.0517(4) -0.0024(3) 0.0026(3) -0.0060(3)
N1 0.0216(6) 0.0242(7) 0.0194(6) 0.0095(5) 0.0080(5) 0.0042(5)
N2 0.0214(7) 0.0307(7) 0.0199(6) 0.0115(6) 0.0087(5) 0.0048(6)
C1 0.0234(7) 0.0250(8) 0.0176(7) 0.0115(6) 0.0102(6) 0.0049(6)
C2 0.0235(7) 0.0225(7) 0.0183(7) 0.0112(6) 0.0099(6) 0.0044(6)
C3 0.0221(8) 0.0327(9) 0.0258(8) 0.0117(7) 0.0076(7) 0.0066(7)
C4 0.0231(8) 0.0349(10) 0.0253(8) 0.0083(7) 0.0026(7) -0.0024(7)
C5 0.0323(9) 0.0244(8) 0.0235(8) 0.0052(7) 0.0089(7) -0.0024(7)
C6 0.0277(8) 0.0214(8) 0.0226(8) 0.0100(6) 0.0109(6) 0.0021(6)
C7 0.0381(10) 0.0217(8) 0.0263(8) 0.0080(7) 0.0144(7) 0.0077(7)
C8 0.0357(10) 0.0300(9) 0.0299(9) 0.0116(8) 0.0144(8) 0.0156(8)
C9 0.0245(8) 0.0318(9) 0.0244(8) 0.0121(7) 0.0094(7) 0.0085(7)
C10 0.0214(7) 0.0268(8) 0.0167(7) 0.0105(6) 0.0095(6) 0.0036(6)
C11 0.0271(8) 0.0244(8) 0.0182(7) 0.0121(6) 0.0095(6) 0.0027(6)
C12 0.0372(9) 0.0244(8) 0.0233(8) 0.0119(7) 0.0126(7) -0.0013(7)
C13 0.0284(9) 0.0328(9) 0.0219(8) 0.0101(7) 0.0092(7) -0.0061(7)
C14 0.0202(8) 0.0338(9) 0.0203(8) 0.0116(7) 0.0084(6) 0.0016(7)
C15 0.0253(8) 0.0244(8) 0.0175(7) 0.0102(6) 0.0110(6) 0.0053(6)
C16 0.0243(8) 0.0268(8) 0.0194(7) 0.0093(6) 0.0111(6) 0.0033(6)
C17 0.0230(8) 0.0431(11) 0.0287(9) 0.0170(8) 0.0098(7) 0.0079(7)
C18 0.0211(9) 0.0522(12) 0.0391(11) 0.0159(10) 0.0087(8) -0.0010(8)
C19 0.0300(10) 0.0399(11) 0.0398(11) 0.0136(9) 0.0124(8) -0.0063(8)
C20 0.0306(9) 0.0326(9) 0.0277(9) 0.0118(7) 0.0133(7) -0.0012(7)
C21 0.0427(11) 0.0272(9) 0.0382(10) 0.0132(8) 0.0174(9) -0.0013(8)
C22 0.0442(11) 0.0275(9) 0.0335(10) 0.0165(8) 0.0162(8) 0.0082(8)
C23 0.0314(9) 0.0279(8) 0.0232(8) 0.0127(7) 0.0114(7) 0.0082(7)
C24 0.0310(9) 0.0253(8) 0.0177(7) 0.0070(6) 0.0100(6) 0.0037(7)
C25 0.0251(8) 0.0251(8) 0.0157(7) 0.0089(6) 0.0089(6) 0.0063(6)
C26 0.0219(7) 0.0256(8) 0.0156(7) 0.0118(6) 0.0083(6) 0.0050(6)
C27 0.0224(8) 0.0312(9) 0.0180(7) 0.0142(7) 0.0065(6) 0.0058(6)
C28 0.0244(8) 0.0321(9) 0.0164(7) 0.0091(7) 0.0055(6) 0.0000(7)
C29 0.0402(11) 0.0438(12) 0.0388(11) 0.0163(10) 0.0117(9) 0.0051(9)

loop_
_atom_type_symbol
_atom_type_description
_atom_type_scat_dispersion_real
_atom_type_scat_dispersion_imag
_atom_type_scat_source
C C 0.0033 0.0016 'International Tables Vol C Tables 4.2.6.8 and 6.1.1.4'
H H 0.0000 0.0000 'International Tables Vol C Tables 4.2.6.8 and 6.1.1.4'
N N 0.0061 0.0033 'International Tables Vol C Tables 4.2.6.8 and 6.1.1.4'
Cl Cl 0.1484 0.1585 'International Tables Vol C Tables 4.2.6.8 and 6.1.1.4'
Fe Fe 0.3463 0.8444 'International Tables Vol C Tables 4.2.6.8 and 6.1.1.4'
Zn Zn 0.2839 1.4301 'International Tables Vol C Tables 4.2.6.8 and 6.1.1.4'

loop_
_geom_angle_atom_site_label_1
_geom_angle_atom_site_label_2
_geom_angle_atom_site_label_3
_geom_angle
_geom_angle_site_symmetry_3
N2 Zn1 N1 91.27(5) .
N2 Zn1 Cl1 108.35(4) .
N1 Zn1 Cl1 105.47(4) .
N2 Zn1 C11 152.73(6) .
N1 Zn1 C11 79.04(5) .
Cl1 Zn1 C11 98.82(4) .
N2 Zn1 C25 77.63(5) .
N1 Zn1 C25 143.42(5) .
Cl1 Zn1 C25 111.11(4) .
C11 Zn1 C25 95.00(5) .
N2 Zn1 Fe1 113.38(4) .
N1 Zn1 Fe1 109.28(4) .
Cl1 Zn1 Fe1 123.876(15) .
C11 Zn1 Fe1 48.88(4) .
C25 Zn1 Fe1 48.26(4) .
Cl2 Zn2 Cl3 111.62(2) .
Cl2 Zn2 Cl4 115.17(3) .
Cl3 Zn2 Cl4 111.68(2) .
Cl2 Zn2 Cl4 113.70(3) 2_767
Cl3 Zn2 Cl4 110.33(2) 2_767
Cl4 Zn2 Cl4 93.054(18) 2_767
C27 Fe1 C28 40.49(7) .
C27 Fe1 C14 97.16(7) .
C28 Fe1 C14 105.73(7) .
C27 Fe1 C13 111.93(7) .
C28 Fe1 C13 92.70(7) .
C14 Fe1 C13 40.40(7) .
C27 Fe1 C12 149.94(7) .
C28 Fe1 C12 116.26(7) .
C14 Fe1 C12 67.94(7) .
C13 Fe1 C12 40.17(8) .
C27 Fe1 C24 67.93(7) .
C28 Fe1 C24 40.29(7) .
C14 Fe1 C24 141.77(7) .
C13 Fe1 C24 110.75(7) .
C12 Fe1 C24 107.04(7) .
C27 Fe1 C11 158.11(7) .
C28 Fe1 C11 156.48(7) .
C14 Fe1 C11 67.80(7) .
C13 Fe1 C11 67.47(7) .
C12 Fe1 C11 40.25(7) .
C24 Fe1 C11 133.67(7) .
C27 Fe1 C10 117.58(7) .
C28 Fe1 C10 144.19(7) .
C14 Fe1 C10 40.53(6) .
C13 Fe1 C10 68.20(7) .
C12 Fe1 C10 68.50(7) .
C24 Fe1 C10 174.48(7) .
C11 Fe1 C10 40.81(6) .
C27 Fe1 C26 40.42(6) .
C28 Fe1 C26 68.08(7) .
C14 Fe1 C26 123.28(7) .
C13 Fe1 C26 151.92(7) .
C12 Fe1 C26 167.49(7) .
C24 Fe1 C26 68.10(7) .
C11 Fe1 C26 134.94(7) .
C10 Fe1 C26 115.54(6) .
C27 Fe1 C25 67.74(6) .
C28 Fe1 C25 67.45(7) .
C14 Fe1 C25 163.56(7) .
C13 Fe1 C25 150.14(7) .
C12 Fe1 C25 128.44(7) .
C24 Fe1 C25 39.96(7) .
C11 Fe1 C25 124.45(7) .
C10 Fe1 C25 140.17(6) .
C26 Fe1 C25 40.65(6) .
C27 Fe1 Zn1 117.03(5) .
C28 Fe1 Zn1 132.95(5) .
C14 Fe1 Zn1 119.69(5) .
C13 Fe1 Zn1 129.61(5) .
C12 Fe1 Zn1 92.88(5) .
C24 Fe1 Zn1 98.08(5) .
C11 Fe1 Zn1 62.75(5) .
C10 Fe1 Zn1 79.18(4) .
C26 Fe1 Zn1 76.82(4) .
C25 Fe1 Zn1 65.50(5) .
Zn2 Cl4 Zn2 86.946(18) 2_767
C3 N1 C2 118.78(14) .
C3 N1 Zn1 114.80(11) .
C2 N1 Zn1 123.78(11) .
C17 N2 C16 119.40(16) .
C17 N2 Zn1 116.55(12) .
C16 N2 Zn1 120.01(11) .
C9 C1 C2 117.86(15) .
C9 C1 C10 118.91(15) .
C2 C1 C10 122.93(14) .
N1 C2 C6 120.42(15) .
N1 C2 C1 119.90(14) .
C6 C2 C1 119.65(14) .
N1 C3 C4 123.56(17) .
N1 C3 H3 115.8(13) .
C4 C3 H3 120.6(13) .
C5 C4 C3 118.63(17) .
C5 C4 H4 123.3(16) .
C3 C4 H4 118.1(16) .
C4 C5 C6 119.88(16) .
C4 C5 H5 123.7(15) .
C6 C5 H5 116.4(15) .
C5 C6 C7 121.85(16) .
C5 C6 C2 118.31(15) .
C7 C6 C2 119.77(16) .
C8 C7 C6 119.72(17) .
C8 C7 H7 118.9(15) .
C6 C7 H7 121.4(15) .
C7 C8 C9 120.66(17) .
C7 C8 H8 121.1(16) .
C9 C8 H8 118.3(16) .
C1 C9 C8 122.17(17) .
C1 C9 H9 117.0(14) .
C8 C9 H9 120.7(13) .
C14 C10 C11 106.30(15) .
C14 C10 C1 125.41(15) .
C11 C10 C1 128.05(14) .
C14 C10 Fe1 68.87(9) .
C11 C10 Fe1 69.56(9) .
C1 C10 Fe1 130.56(11) .
C12 C11 C10 108.46(15) .
C12 C11 Fe1 69.39(9) .
C10 C11 Fe1 69.64(8) .
C12 C11 Zn1 118.42(11) .
C10 C11 Zn1 96.31(10) .
Fe1 C11 Zn1 68.37(4) .
C12 C11 H11 123.0(14) .
C10 C11 H11 127.3(14) .
Fe1 C11 H11 136.7(13) .
Zn1 C11 H11 70.2(13) .
C13 C12 C11 107.95(16) .
C13 C12 Fe1 69.79(10) .
C11 C12 Fe1 70.36(9) .
C13 C12 H12 127.6(14) .
C11 C12 H12 124.4(14) .
Fe1 C12 H12 125.5(14) .
C12 C13 C14 108.41(16) .
C12 C13 Fe1 70.04(10) .
C14 C13 Fe1 69.58(9) .
C12 C13 H13 126.7(13) .
C14 C13 H13 124.9(13) .
Fe1 C13 H13 125.7(13) .
C13 C14 C10 108.87(16) .
C13 C14 Fe1 70.03(10) .
C10 C14 Fe1 70.61(9) .
C13 C14 H14 124.3(12) .
C10 C14 H14 126.6(12) .
Fe1 C14 H14 120.6(12) .
C23 C15 C16 117.71(15) .
C23 C15 C26 119.71(15) .
C16 C15 C26 122.26(14) .
N2 C16 C20 120.23(16) .
N2 C16 C15 119.92(15) .
C20 C16 C15 119.85(16) .
N2 C17 C18 123.08(19) .
N2 C17 H17 116.5(14) .
C18 C17 H17 120.4(14) .
C19 C18 C17 118.83(18) .
C19 C18 H18 120.3(17) .
C17 C18 H18 120.8(17) .
C18 C19 C20 120.17(19) .
C18 C19 H19 120.7(15) .
C20 C19 H19 119.2(15) .
C21 C20 C19 122.79(18) .
C21 C20 C16 119.35(17) .
C19 C20 C16 117.86(18) .
C22 C21 C20 120.21(18) .
C22 C21 H21 122.6(17) .
C20 C21 H21 117.1(17) .
C21 C22 C23 120.47(18) .
C21 C22 H22 122.1(15) .
C23 C22 H22 117.4(15) .
C15 C23 C22 122.00(18) .
C15 C23 H23 119.7(14) .
C22 C23 H23 118.3(13) .
C28 C24 C25 108.26(16) .
C28 C24 Fe1 69.36(9) .
C25 C24 Fe1 70.94(9) .
C28 C24 H24 124.2(15) .
C25 C24 H24 127.5(15) .
Fe1 C24 H24 123.7(15) .
C24 C25 C26 108.23(15) .
C24 C25 Fe1 69.10(9) .
C26 C25 Fe1 69.68(9) .
C24 C25 Zn1 121.82(11) .
C26 C25 Zn1 89.17(9) .
Fe1 C25 Zn1 66.24(4) .
C24 C25 H25 123.9(14) .
C26 C25 H25 126.7(14) .
Fe1 C25 H25 136.7(14) .
Zn1 C25 H25 73.7(14) .
C27 C26 C25 106.41(14) .
C27 C26 C15 125.19(15) .
C25 C26 C15 127.83(15) .
C27 C26 Fe1 68.37(9) .
C25 C26 Fe1 69.68(9) .
C15 C26 Fe1 133.26(11) .
C28 C27 C26 108.83(15) .
C28 C27 Fe1 69.78(9) .
C26 C27 Fe1 71.22(9) .
C28 C27 H27 126.0(12) .
C26 C27 H27 125.1(12) .
Fe1 C27 H27 122.2(12) .
C24 C28 C27 108.26(15) .
C24 C28 Fe1 70.35(9) .
C27 C28 Fe1 69.73(9) .
C24 C28 H28 125.1(14) .
C27 C28 H28 126.4(14) .
Fe1 C28 H28 121.7(13) .
Cl6 C29 Cl5 110.60(13) .
Cl6 C29 H29A 109.0(18) .
Cl5 C29 H29A 108.3(18) .
Cl6 C29 H29B 106.2(19) .
Cl5 C29 H29B 104.2(19) .
H29A C29 H29B 118(3) .

loop_
_geom_bond_atom_site_label_1
_geom_bond_atom_site_label_2
_geom_bond_distance
_geom_bond_site_symmetry_2
Zn1 N2 2.0792(14) .
Zn1 N1 2.1224(14) .
Zn1 Cl1 2.2310(4) .
Zn1 C11 2.4501(16) .
Zn1 C25 2.5470(16) .
Zn1 Fe1 2.5619(3) .
Zn2 Cl2 2.2074(6) .
Zn2 Cl3 2.2240(5) .
Zn2 Cl4 2.3275(5) .
Zn2 Cl4 2.3550(5) 2_767
Fe1 C27 2.0508(16) .
Fe1 C28 2.0516(16) .
Fe1 C14 2.0540(17) .
Fe1 C13 2.0600(17) .
Fe1 C12 2.0634(17) .
Fe1 C24 2.0646(16) .
Fe1 C11 2.0762(16) .
Fe1 C10 2.0772(15) .
Fe1 C26 2.0887(15) .
Fe1 C25 2.0888(16) .
Cl4 Zn2 2.3550(5) 2_767
Cl5 C29 1.761(2) .
Cl6 C29 1.758(2) .
N1 C3 1.328(2) .
N1 C2 1.379(2) .
N2 C17 1.326(2) .
N2 C16 1.375(2) .
C1 C9 1.381(2) .
C1 C2 1.429(2) .
C1 C10 1.472(2) .
C2 C6 1.423(2) .
C3 C4 1.404(3) .
C3 H3 0.92(2) .
C4 C5 1.365(3) .
C4 H4 0.90(3) .
C5 C6 1.414(2) .
C5 H5 0.91(2) .
C6 C7 1.416(2) .
C7 C8 1.362(3) .
C7 H7 0.87(2) .
C8 C9 1.404(3) .
C8 H8 0.92(3) .
C9 H9 0.91(2) .
C10 C14 1.431(2) .
C10 C11 1.448(2) .
C11 C12 1.424(2) .
C11 H11 0.91(2) .
C12 C13 1.416(3) .
C12 H12 0.90(2) .
C13 C14 1.421(3) .
C13 H13 0.92(2) .
C14 H14 0.92(2) .
C15 C23 1.386(2) .
C15 C16 1.427(2) .
C15 C26 1.477(2) .
C16 C20 1.424(2) .
C17 C18 1.400(3) .
C17 H17 0.94(2) .
C18 C19 1.361(3) .
C18 H18 0.96(3) .
C19 C20 1.414(3) .
C19 H19 0.95(3) .
C20 C21 1.412(3) .
C21 C22 1.361(3) .
C21 H21 0.92(3) .
C22 C23 1.405(3) .
C22 H22 0.92(2) .
C23 H23 0.93(2) .
C24 C28 1.418(3) .
C24 C25 1.419(2) .
C24 H24 0.89(2) .
C25 C26 1.451(2) .
C25 H25 0.92(2) .
C26 C27 1.430(2) .
C27 C28 1.420(2) .
C27 H27 0.95(2) .
C28 H28 0.88(2) .
C29 H29A 0.92(3) .
C29 H29B 0.92(3) .
